data_8106376
loop_
_publ_author_name
'Lv, Junfei'
'Li, Hui'
'Pu, Shouzhi'

_publ_section_title
;
 Structure and photochromism of
 1,2-bis[2-methyl-5-(3-quinolyl)-3-thienyl]-3,3,4,4,5,5-hexafluorocyclopent-1-ene,
 C33H20F6N2S2
;
_journal_issue 6
_journal_name_full 'Zeitschrift f\"ur Kristallographie - New Crystal Structures'
_journal_page_first 999
_journal_page_last 1002
_journal_paper_doi 10.1515/ncrs-2018-0116
_journal_volume 233
_journal_year 2018
_chemical_formula_sum 'C33 H20 F6 N2 S2'
_chemical_formula_weight 622.63
_space_group_crystal_system monoclinic
_space_group_IT_number 14
_space_group_name_Hall '-P 2yn'
_space_group_name_H-M_alt 'P 1 21/n 1'
_atom_sites_solution_hydrogens geom
_cell_angle_alpha 90
_cell_angle_beta 98.211(3)
_cell_angle_gamma 90
_cell_formula_units_Z 4
_cell_length_a 13.418(4)
_cell_length_b 13.876(4)
_cell_length_c 15.182(4)
_cell_measurement_reflns_used 5586
_cell_measurement_temperature 296(2)
_cell_measurement_theta_max 23.89
_cell_measurement_theta_min 2.40
_cell_volume 2797.7(14)
_computing_cell_refinement 'Bruker SAINT'
_computing_data_collection 'Bruker APEX2'
_computing_data_reduction 'Bruker SAINT'
_computing_molecular_graphics 'Bruker SHELXTL'
_computing_publication_material 'Bruker SHELXTL'
_computing_structure_refinement 'SHELXL-2016/6 (Sheldrick, 2016)'
_computing_structure_solution 'SHELXS-97 (Sheldrick 2008)'
_diffrn_ambient_temperature 296(2)
_diffrn_measured_fraction_theta_full 0.999
_diffrn_measured_fraction_theta_max 0.942
_diffrn_measurement_device_type 'Bruker APEX-II CCD'
_diffrn_measurement_method '\f and \w scans'
_diffrn_radiation_type MoK\a
_diffrn_radiation_wavelength 0.71073
_diffrn_reflns_av_R_equivalents 0.0338
_diffrn_reflns_av_unetI/netI 0.0352
_diffrn_reflns_Laue_measured_fraction_full 0.999
_diffrn_reflns_Laue_measured_fraction_max 0.942
_diffrn_reflns_limit_h_max 17
_diffrn_reflns_limit_h_min -17
_diffrn_reflns_limit_k_max 18
_diffrn_reflns_limit_k_min -18
_diffrn_reflns_limit_l_max 18
_diffrn_reflns_limit_l_min -18
_diffrn_reflns_number 22123
_diffrn_reflns_point_group_measured_fraction_full 0.999
_diffrn_reflns_point_group_measured_fraction_max 0.942
_diffrn_reflns_theta_full 25.242
_diffrn_reflns_theta_max 27.698
_diffrn_reflns_theta_min 2.398
_exptl_absorpt_coefficient_mu 0.258
_exptl_absorpt_correction_T_max 0.7456
_exptl_absorpt_correction_T_min 0.6967
_exptl_absorpt_correction_type multi-scan
_exptl_crystal_colour COLORLESS
_exptl_crystal_density_diffrn 1.478
_exptl_crystal_description BLOCK
_exptl_crystal_F_000 1272
_exptl_crystal_size_max 0.300
_exptl_crystal_size_mid 0.280
_exptl_crystal_size_min 0.220
_refine_diff_density_max 0.375
_refine_diff_density_min -0.283
_refine_diff_density_rms 0.048
_refine_ls_extinction_coef .
_refine_ls_extinction_method none
_refine_ls_goodness_of_fit_ref 1.009
_refine_ls_hydrogen_treatment constr
_refine_ls_matrix_type full
_refine_ls_number_parameters 388
_refine_ls_number_reflns 6188
_refine_ls_number_restraints 0
_refine_ls_restrained_S_all 1.009
_refine_ls_R_factor_all 0.0803
_refine_ls_R_factor_gt 0.0500
_refine_ls_shift/su_max 0.001
_refine_ls_shift/su_mean 0.000
_refine_ls_structure_factor_coef Fsqd
_refine_ls_weighting_details 'w=1/[\s^2^(Fo^2^)+(0.0790P)^2^+0.7945P] where P=(Fo^2^+2Fc^2^)/3'
_refine_ls_weighting_scheme calc
_refine_ls_wR_factor_gt 0.1283
_refine_ls_wR_factor_ref 0.1456
_reflns_Friedel_coverage 0.000
_reflns_Friedel_fraction_full .
_reflns_Friedel_fraction_max .
_reflns_number_gt 4311
_reflns_number_total 6188
_reflns_threshold_expression 'I > 2\s(I)'
_cod_data_source_file suppl_ncrs-2018-0116_suppl.cif
_cod_data_source_block 1
_cod_depositor_comments
;
The following automatic conversions were performed:

data item '_exptl_absorpt_correction_type' value 'MULTI-SCAN' was
changed to 'multi-scan' in accordance with the built-in table derived
from the CIF Core dictionary named 'cif_core.dic' version 2.4.5 last
updated on 2014-11-21.

Automatic conversion script
Id: cif_fix_values 8738 2021-04-28 16:35:53Z antanas 
;
_cod_original_cell_volume 2797.6(14)
_cod_original_sg_symbol_H-M 'P 21/n'
_cod_database_code 8106376
_shelx_space_group_comment
; 
The symmetry employed for this shelxl refinement is uniquely defined 
by the following loop, which should always be used as a source of 
symmetry information in preference to the above space-group names. 
They are only intended as comments. 
;
_shelx_estimated_absorpt_t_min 0.927
_shelx_estimated_absorpt_t_max 0.945

loop_
_space_group_symop_operation_xyz
'x, y, z'
'-x+1/2, y+1/2, -z+1/2'
'-x, -y, -z'
'x-1/2, -y-1/2, z-1/2'

loop_
_atom_site_label
_atom_site_type_symbol
_atom_site_fract_x
_atom_site_fract_y
_atom_site_fract_z
_atom_site_U_iso_or_equiv
_atom_site_adp_type
_atom_site_occupancy
_atom_site_site_symmetry_order
_atom_site_calc_flag
_atom_site_refinement_flags_posn
_atom_site_refinement_flags_adp
_atom_site_refinement_flags_occupancy
_atom_site_disorder_assembly
_atom_site_disorder_group
C1 C 0.8257(2) 1.4518(2) 0.0286(2) 0.0672(8) Uani 1 1 d . . . . .
H1B H 0.803577 1.511061 0.004650 0.081 Uiso 1 1 calc R U . . .
C2 C 0.8835(3) 1.4481(2) 0.1125(2) 0.0682(8) Uani 1 1 d . . . . .
H2B H 0.898666 1.504558 0.144648 0.082 Uiso 1 1 calc R U . . .
C3 C 0.9177(2) 1.3620(2) 0.1475(2) 0.0572(7) Uani 1 1 d . . . . .
H3A H 0.956754 1.360254 0.203300 0.069 Uiso 1 1 calc R U . . .
C4 C 0.89493(18) 1.27581(18) 0.10078(16) 0.0423(6) Uani 1 1 d . . . . .
C5 C 0.83498(18) 1.27935(18) 0.01671(16) 0.0444(6) Uani 1 1 d . . . . .
C6 C 0.8015(2) 1.3701(2) -0.0184(2) 0.0577(7) Uani 1 1 d . . . . .
H6A H 0.762548 1.373655 -0.074136 0.069 Uiso 1 1 calc R U . . .
C7 C 0.93032(17) 1.18466(18) 0.13317(15) 0.0408(5) Uani 1 1 d . . . . .
H7A H 0.969437 1.179883 0.188735 0.049 Uiso 1 1 calc R U . . .
C8 C 0.90744(16) 1.10379(17) 0.08343(15) 0.0370(5) Uani 1 1 d . . . . .
C9 C 0.84477(19) 1.11633(19) 0.00025(16) 0.0464(6) Uani 1 1 d . . . . .
H9A H 0.827615 1.061386 -0.033625 0.056 Uiso 1 1 calc R U . . .
C10 C 0.94495(16) 1.00813(17) 0.11188(14) 0.0368(5) Uani 1 1 d . . . . .
C11 C 1.01844(16) 0.98376(16) 0.17998(14) 0.0366(5) Uani 1 1 d . . . . .
H11A H 1.055087 1.029059 0.216401 0.044 Uiso 1 1 calc R U . . .
C12 C 1.03381(16) 0.88258(16) 0.19007(14) 0.0343(5) Uani 1 1 d . . . . .
C13 C 0.97212(17) 0.83021(17) 0.12775(15) 0.0369(5) Uani 1 1 d . . . . .
C14 C 0.9649(2) 0.72408(18) 0.11277(17) 0.0499(6) Uani 1 1 d . . . . .
H14A H 0.913695 0.710733 0.063368 0.075 Uiso 1 1 calc R U . . .
H14B H 1.028422 0.700047 0.100117 0.075 Uiso 1 1 calc R U . . .
H14C H 0.947903 0.693133 0.165199 0.075 Uiso 1 1 calc R U . . .
C15 C 1.11248(16) 0.84064(15) 0.25627(14) 0.0349(5) Uani 1 1 d . . . . .
C16 C 1.21254(18) 0.89093(18) 0.27607(16) 0.0420(5) Uani 1 1 d . . . . .
C17 C 1.28391(18) 0.8153(2) 0.32182(17) 0.0491(6) Uani 1 1 d . . . . .
C18 C 1.2147(2) 0.74233(19) 0.35749(18) 0.0512(6) Uani 1 1 d . . . . .
C19 C 1.11151(17) 0.76119(16) 0.30741(15) 0.0368(5) Uani 1 1 d . . . . .
C20 C 1.02755(17) 0.70042(16) 0.32513(15) 0.0385(5) Uani 1 1 d . . . . .
C21 C 0.93598(18) 0.73606(17) 0.34088(16) 0.0420(6) Uani 1 1 d . . . . .
C22 C 0.9010(2) 0.83792(18) 0.3440(2) 0.0549(7) Uani 1 1 d . . . . .
H22A H 0.832856 0.838959 0.356530 0.082 Uiso 1 1 calc R U . . .
H22B H 0.943533 0.872093 0.389805 0.082 Uiso 1 1 calc R U . . .
H22C H 0.904005 0.868236 0.287579 0.082 Uiso 1 1 calc R U . . .
C23 C 1.03231(18) 0.59813(17) 0.33298(17) 0.0438(6) Uani 1 1 d . . . . .
H23A H 1.089232 0.562721 0.325119 0.053 Uiso 1 1 calc R U . . .
C24 C 0.94671(19) 0.55691(18) 0.35288(16) 0.0448(6) Uani 1 1 d . . . . .
C25 C 0.92384(19) 0.45447(17) 0.36248(17) 0.0454(6) Uani 1 1 d . . . . .
C26 C 0.9960(2) 0.38782(18) 0.38927(16) 0.0479(6) Uani 1 1 d . . . . .
H26A H 1.062175 0.407287 0.406981 0.058 Uiso 1 1 calc R U . . .
C27 C 0.9708(2) 0.28895(18) 0.39028(16) 0.0468(6) Uani 1 1 d . . . . .
C28 C 0.8692(2) 0.26373(18) 0.36444(19) 0.0523(7) Uani 1 1 d . . . . .
C29 C 0.8236(2) 0.4206(2) 0.3385(2) 0.0608(8) Uani 1 1 d . . . . .
H29A H 0.773801 0.466199 0.321511 0.073 Uiso 1 1 calc R U . . .
C30 C 1.0420(2) 0.2160(2) 0.4144(2) 0.0624(8) Uani 1 1 d . . . . .
H30A H 1.109289 0.232108 0.431283 0.075 Uiso 1 1 calc R U . . .
C31 C 1.0132(3) 0.1219(2) 0.4133(2) 0.0733(9) Uani 1 1 d . . . . .
H31A H 1.060871 0.073983 0.428909 0.088 Uiso 1 1 calc R U . . .
C32 C 0.9118(3) 0.0972(2) 0.3887(2) 0.0751(10) Uani 1 1 d . . . . .
H32A H 0.892670 0.032839 0.389107 0.090 Uiso 1 1 calc R U . . .
C33 C 0.8419(3) 0.1651(2) 0.3647(2) 0.0702(9) Uani 1 1 d . . . . .
H33A H 0.775096 0.147200 0.348012 0.084 Uiso 1 1 calc R U . . .
F1 F 1.20590(12) 0.96585(11) 0.33317(11) 0.0641(5) Uani 1 1 d . . . . .
F2 F 1.24704(11) 0.92995(12) 0.20530(10) 0.0615(4) Uani 1 1 d . . . . .
F3 F 1.35332(13) 0.85147(13) 0.38502(12) 0.0760(5) Uani 1 1 d . . . . .
F4 F 1.33382(13) 0.77348(13) 0.26126(12) 0.0740(5) Uani 1 1 d . . . . .
F5 F 1.21721(14) 0.75595(17) 0.44626(12) 0.0917(7) Uani 1 1 d . . . . .
F6 F 1.24768(13) 0.65216(12) 0.34869(17) 0.0922(7) Uani 1 1 d . . . . .
N1 N 0.80931(16) 1.19873(17) -0.03249(14) 0.0519(5) Uani 1 1 d . . . . .
N2 N 0.79606(17) 0.33001(17) 0.3386(2) 0.0662(7) Uani 1 1 d . . . . .
S1 S 0.89640(4) 0.90533(5) 0.05810(4) 0.04218(18) Uani 1 1 d . . . . .
S2 S 0.85755(5) 0.64476(5) 0.36332(5) 0.0518(2) Uani 1 1 d . . . . .

loop_
_atom_site_aniso_label
_atom_site_aniso_U_11
_atom_site_aniso_U_22
_atom_site_aniso_U_33
_atom_site_aniso_U_23
_atom_site_aniso_U_13
_atom_site_aniso_U_12
C1 0.077(2) 0.0465(17) 0.076(2) 0.0213(16) 0.0038(17) 0.0126(15)
C2 0.085(2) 0.0439(16) 0.072(2) 0.0041(15) -0.0006(17) 0.0071(15)
C3 0.0649(18) 0.0511(17) 0.0528(16) 0.0039(13) -0.0015(13) 0.0064(14)
C4 0.0400(13) 0.0451(14) 0.0413(13) 0.0071(11) 0.0047(10) 0.0044(11)
C5 0.0386(12) 0.0517(15) 0.0424(13) 0.0113(12) 0.0045(10) 0.0080(11)
C6 0.0566(17) 0.0578(18) 0.0564(17) 0.0229(14) -0.0005(13) 0.0133(14)
C7 0.0390(12) 0.0463(14) 0.0354(12) 0.0079(10) -0.0002(10) 0.0049(11)
C8 0.0319(11) 0.0453(14) 0.0339(11) 0.0079(10) 0.0048(9) 0.0054(10)
C9 0.0484(14) 0.0524(15) 0.0360(12) 0.0029(11) -0.0024(11) 0.0073(12)
C10 0.0335(11) 0.0432(13) 0.0337(11) 0.0025(10) 0.0048(9) 0.0000(10)
C11 0.0370(12) 0.0365(12) 0.0341(11) 0.0020(9) -0.0025(9) -0.0015(10)
C12 0.0342(11) 0.0362(12) 0.0310(11) 0.0018(9) -0.0002(9) -0.0028(9)
C13 0.0363(12) 0.0387(13) 0.0351(12) 0.0021(10) 0.0027(9) -0.0032(10)
C14 0.0586(16) 0.0438(15) 0.0452(14) -0.0070(11) -0.0002(12) -0.0089(12)
C15 0.0363(11) 0.0323(12) 0.0347(11) -0.0036(9) 0.0003(9) 0.0011(9)
C16 0.0437(13) 0.0403(13) 0.0391(13) -0.0034(10) -0.0041(10) -0.0053(11)
C17 0.0389(13) 0.0557(16) 0.0492(14) -0.0031(12) -0.0058(11) 0.0029(12)
C18 0.0486(15) 0.0507(16) 0.0515(16) 0.0085(12) -0.0023(12) 0.0083(12)
C19 0.0409(12) 0.0314(12) 0.0370(12) 0.0002(10) 0.0023(10) 0.0055(10)
C20 0.0450(13) 0.0323(12) 0.0381(12) 0.0050(10) 0.0059(10) 0.0057(10)
C21 0.0480(14) 0.0355(13) 0.0434(13) 0.0046(10) 0.0092(11) 0.0072(10)
C22 0.0616(17) 0.0395(14) 0.0676(18) 0.0046(13) 0.0230(14) 0.0125(12)
C23 0.0423(13) 0.0389(13) 0.0509(14) 0.0045(11) 0.0090(11) 0.0068(11)
C24 0.0519(14) 0.0376(13) 0.0457(14) 0.0027(11) 0.0100(11) 0.0045(11)
C25 0.0512(14) 0.0368(13) 0.0502(14) 0.0029(11) 0.0135(12) -0.0005(11)
C26 0.0545(15) 0.0407(14) 0.0471(14) 0.0048(11) 0.0022(12) -0.0021(12)
C27 0.0580(16) 0.0375(14) 0.0450(14) 0.0027(11) 0.0078(12) -0.0009(11)
C28 0.0577(16) 0.0397(14) 0.0632(17) -0.0019(12) 0.0210(14) -0.0018(12)
C29 0.0476(15) 0.0445(16) 0.094(2) 0.0065(15) 0.0218(15) 0.0048(12)
C30 0.0714(19) 0.0433(16) 0.0692(19) 0.0068(14) -0.0007(15) 0.0067(14)
C31 0.091(3) 0.0448(17) 0.083(2) 0.0046(16) 0.0089(19) 0.0127(17)
C32 0.096(3) 0.0314(15) 0.103(3) -0.0041(16) 0.029(2) -0.0042(16)
C33 0.069(2) 0.0444(17) 0.101(3) -0.0087(16) 0.0284(18) -0.0121(15)
F1 0.0667(10) 0.0491(9) 0.0685(10) -0.0213(8) -0.0181(8) 0.0009(8)
F2 0.0497(9) 0.0731(11) 0.0587(9) 0.0158(8) -0.0023(7) -0.0196(8)
F3 0.0574(10) 0.0848(13) 0.0741(12) 0.0019(9) -0.0310(9) -0.0067(9)
F4 0.0611(10) 0.0861(13) 0.0775(12) -0.0009(10) 0.0195(9) 0.0193(9)
F5 0.0729(12) 0.1503(19) 0.0468(10) 0.0296(11) -0.0091(8) -0.0022(12)
F6 0.0541(10) 0.0498(11) 0.167(2) 0.0215(11) -0.0023(12) 0.0187(8)
N1 0.0540(13) 0.0577(14) 0.0409(12) 0.0112(10) -0.0040(10) 0.0116(11)
N2 0.0482(13) 0.0468(14) 0.107(2) 0.0034(14) 0.0240(13) -0.0009(11)
S1 0.0372(3) 0.0496(4) 0.0366(3) 0.0010(3) -0.0055(2) -0.0042(3)
S2 0.0507(4) 0.0417(4) 0.0672(5) 0.0053(3) 0.0226(3) 0.0052(3)

loop_
_atom_type_symbol
_atom_type_description
_atom_type_scat_dispersion_real
_atom_type_scat_dispersion_imag
_atom_type_scat_source
C C 0.0033 0.0016 'International Tables Vol C Tables 4.2.6.8 and 6.1.1.4'
H H 0.0000 0.0000 'International Tables Vol C Tables 4.2.6.8 and 6.1.1.4'
N N 0.0061 0.0033 'International Tables Vol C Tables 4.2.6.8 and 6.1.1.4'
F F 0.0171 0.0103 'International Tables Vol C Tables 4.2.6.8 and 6.1.1.4'
S S 0.1246 0.1234 'International Tables Vol C Tables 4.2.6.8 and 6.1.1.4'

loop_
_geom_angle_atom_site_label_1
_geom_angle_atom_site_label_2
_geom_angle_atom_site_label_3
_geom_angle
_geom_angle_site_symmetry_1
_geom_angle_site_symmetry_3
C6 C1 C2 120.7(3) . .
C6 C1 H1B 119.7 . .
C2 C1 H1B 119.7 . .
C3 C2 C1 120.1(3) . .
C3 C2 H2B 119.9 . .
C1 C2 H2B 119.9 . .
C2 C3 C4 120.9(3) . .
C2 C3 H3A 119.5 . .
C4 C3 H3A 119.5 . .
C3 C4 C5 119.0(2) . .
C3 C4 C7 123.3(2) . .
C5 C4 C7 117.8(2) . .
N1 C5 C4 122.4(2) . .
N1 C5 C6 118.8(2) . .
C4 C5 C6 118.8(3) . .
C1 C6 C5 120.5(3) . .
C1 C6 H6A 119.8 . .
C5 C6 H6A 119.8 . .
C8 C7 C4 120.4(2) . .
C8 C7 H7A 119.8 . .
C4 C7 H7A 119.8 . .
C7 C8 C9 116.6(2) . .
C7 C8 C10 122.9(2) . .
C9 C8 C10 120.5(2) . .
N1 C9 C8 125.4(2) . .
N1 C9 H9A 117.3 . .
C8 C9 H9A 117.3 . .
C11 C10 C8 129.0(2) . .
C11 C10 S1 109.68(17) . .
C8 C10 S1 121.33(17) . .
C10 C11 C12 113.8(2) . .
C10 C11 H11A 123.1 . .
C12 C11 H11A 123.1 . .
C13 C12 C11 112.6(2) . .
C13 C12 C15 124.4(2) . .
C11 C12 C15 122.87(19) . .
C12 C13 C14 130.4(2) . .
C12 C13 S1 110.47(18) . .
C14 C13 S1 119.16(17) . .
C13 C14 H14A 109.5 . .
C13 C14 H14B 109.5 . .
H14A C14 H14B 109.5 . .
C13 C14 H14C 109.5 . .
H14A C14 H14C 109.5 . .
H14B C14 H14C 109.5 . .
C19 C15 C12 130.7(2) . .
C19 C15 C16 110.2(2) . .
C12 C15 C16 119.09(19) . .
F2 C16 F1 105.2(2) . .
F2 C16 C15 115.27(19) . .
F1 C16 C15 110.0(2) . .
F2 C16 C17 112.2(2) . .
F1 C16 C17 109.23(19) . .
C15 C16 C17 104.9(2) . .
F3 C17 F4 106.8(2) . .
F3 C17 C16 113.5(2) . .
F4 C17 C16 109.2(2) . .
F3 C17 C18 113.1(2) . .
F4 C17 C18 110.1(2) . .
C16 C17 C18 104.2(2) . .
F6 C18 F5 105.5(2) . .
F6 C18 C19 113.9(2) . .
F5 C18 C19 111.6(2) . .
F6 C18 C17 111.0(2) . .
F5 C18 C17 109.3(2) . .
C19 C18 C17 105.6(2) . .
C15 C19 C20 130.4(2) . .
C15 C19 C18 110.4(2) . .
C20 C19 C18 119.0(2) . .
C21 C20 C23 111.9(2) . .
C21 C20 C19 123.7(2) . .
C23 C20 C19 124.3(2) . .
C20 C21 C22 129.7(2) . .
C20 C21 S2 110.98(18) . .
C22 C21 S2 119.30(18) . .
C21 C22 H22A 109.5 . .
C21 C22 H22B 109.5 . .
H22A C22 H22B 109.5 . .
C21 C22 H22C 109.5 . .
H22A C22 H22C 109.5 . .
H22B C22 H22C 109.5 . .
C24 C23 C20 114.2(2) . .
C24 C23 H23A 122.9 . .
C20 C23 H23A 122.9 . .
C23 C24 C25 128.9(2) . .
C23 C24 S2 110.00(19) . .
C25 C24 S2 121.10(19) . .
C26 C25 C29 117.3(2) . .
C26 C25 C24 122.6(2) . .
C29 C25 C24 119.9(2) . .
C25 C26 C27 120.1(2) . .
C25 C26 H26A 119.9 . .
C27 C26 H26A 119.9 . .
C30 C27 C28 119.3(2) . .
C30 C27 C26 123.2(3) . .
C28 C27 C26 117.5(2) . .
N2 C28 C27 122.8(2) . .
N2 C28 C33 118.5(3) . .
C27 C28 C33 118.6(3) . .
N2 C29 C25 125.0(3) . .
N2 C29 H29A 117.5 . .
C25 C29 H29A 117.5 . .
C31 C30 C27 120.5(3) . .
C31 C30 H30A 119.8 . .
C27 C30 H30A 119.8 . .
C30 C31 C32 120.1(3) . .
C30 C31 H31A 120.0 . .
C32 C31 H31A 120.0 . .
C33 C32 C31 121.0(3) . .
C33 C32 H32A 119.5 . .
C31 C32 H32A 119.5 . .
C32 C33 C28 120.5(3) . .
C32 C33 H33A 119.7 . .
C28 C33 H33A 119.7 . .
C9 N1 C5 117.4(2) . .
C29 N2 C28 117.2(3) . .
C13 S1 C10 93.47(11) . .
C21 S2 C24 92.89(12) . .

loop_
_geom_bond_atom_site_label_1
_geom_bond_atom_site_label_2
_geom_bond_distance
_geom_bond_site_symmetry_2
C1 C6 1.354(4) .
C1 C2 1.395(4) .
C1 H1B 0.9300 .
C2 C3 1.361(4) .
C2 H2B 0.9300 .
C3 C4 1.402(4) .
C3 H3A 0.9300 .
C4 C5 1.409(3) .
C4 C7 1.414(3) .
C5 N1 1.362(3) .
C5 C6 1.416(3) .
C6 H6A 0.9300 .
C7 C8 1.363(3) .
C7 H7A 0.9300 .
C8 C9 1.424(3) .
C8 C10 1.463(3) .
C9 N1 1.309(3) .
C9 H9A 0.9300 .
C10 C11 1.365(3) .
C10 S1 1.724(2) .
C11 C12 1.424(3) .
C11 H11A 0.9300 .
C12 C13 1.373(3) .
C12 C15 1.470(3) .
C13 C14 1.491(3) .
C13 S1 1.712(2) .
C14 H14A 0.9600 .
C14 H14B 0.9600 .
C14 H14C 0.9600 .
C15 C19 1.349(3) .
C15 C16 1.505(3) .
C16 F2 1.343(3) .
C16 F1 1.365(3) .
C16 C17 1.520(4) .
C17 F3 1.336(3) .
C17 F4 1.344(3) .
C17 C18 1.525(4) .
C18 F6 1.340(3) .
C18 F5 1.357(3) .
C18 C19 1.504(3) .
C19 C20 1.463(3) .
C20 C21 1.377(3) .
C20 C23 1.425(3) .
C21 C22 1.492(3) .
C21 S2 1.712(2) .
C22 H22A 0.9600 .
C22 H22B 0.9600 .
C22 H22C 0.9600 .
C23 C24 1.355(3) .
C23 H23A 0.9300 .
C24 C25 1.466(3) .
C24 S2 1.731(2) .
C25 C26 1.359(4) .
C25 C29 1.422(4) .
C26 C27 1.414(3) .
C26 H26A 0.9300 .
C27 C30 1.404(4) .
C27 C28 1.408(4) .
C28 N2 1.361(4) .
C28 C33 1.417(4) .
C29 N2 1.310(3) .
C29 H29A 0.9300 .
C30 C31 1.361(4) .
C30 H30A 0.9300 .
C31 C32 1.400(5) .
C31 H31A 0.9300 .
C32 C33 1.342(5) .
C32 H32A 0.9300 .
C33 H33A 0.9300 .

loop_
_geom_hbond_atom_site_label_D
_geom_hbond_atom_site_label_H
_geom_hbond_atom_site_label_A
_geom_hbond_distance_DH
_geom_hbond_distance_HA
_geom_hbond_distance_DA
_geom_hbond_angle_DHA
_geom_hbond_site_symmetry_A
C23 H23A F6 0.93 2.44 2.962(3) 115.2 .

loop_
_geom_torsion_atom_site_label_1
_geom_torsion_atom_site_label_2
_geom_torsion_atom_site_label_3
_geom_torsion_atom_site_label_4
_geom_torsion
_geom_torsion_site_symmetry_1
_geom_torsion_site_symmetry_2
_geom_torsion_site_symmetry_3
_geom_torsion_site_symmetry_4
C6 C1 C2 C3 1.1(5) . . . .
C1 C2 C3 C4 -0.7(5) . . . .
C2 C3 C4 C5 -0.5(4) . . . .
C2 C3 C4 C7 178.6(3) . . . .
C3 C4 C5 N1 -179.7(2) . . . .
C7 C4 C5 N1 1.1(4) . . . .
C3 C4 C5 C6 1.2(4) . . . .
C7 C4 C5 C6 -177.9(2) . . . .
C2 C1 C6 C5 -0.4(5) . . . .
N1 C5 C6 C1 -179.9(3) . . . .
C4 C5 C6 C1 -0.8(4) . . . .
C3 C4 C7 C8 -178.4(2) . . . .
C5 C4 C7 C8 0.7(3) . . . .
C4 C7 C8 C9 -1.8(3) . . . .
C4 C7 C8 C10 177.6(2) . . . .
C7 C8 C9 N1 1.3(4) . . . .
C10 C8 C9 N1 -178.2(2) . . . .
C7 C8 C10 C11 -12.1(4) . . . .
C9 C8 C10 C11 167.3(2) . . . .
C7 C8 C10 S1 167.77(18) . . . .
C9 C8 C10 S1 -12.8(3) . . . .
C8 C10 C11 C12 178.5(2) . . . .
S1 C10 C11 C12 -1.4(2) . . . .
C10 C11 C12 C13 1.0(3) . . . .
C10 C11 C12 C15 176.9(2) . . . .
C11 C12 C13 C14 178.4(2) . . . .
C15 C12 C13 C14 2.6(4) . . . .
C11 C12 C13 S1 -0.1(3) . . . .
C15 C12 C13 S1 -175.90(18) . . . .
C13 C12 C15 C19 -42.8(4) . . . .
C11 C12 C15 C19 141.8(3) . . . .
C13 C12 C15 C16 138.7(2) . . . .
C11 C12 C15 C16 -36.7(3) . . . .
C19 C15 C16 F2 142.7(2) . . . .
C12 C15 C16 F2 -38.5(3) . . . .
C19 C15 C16 F1 -98.6(2) . . . .
C12 C15 C16 F1 80.2(3) . . . .
C19 C15 C16 C17 18.8(3) . . . .
C12 C15 C16 C17 -162.4(2) . . . .
F2 C16 C17 F3 89.2(3) . . . .
F1 C16 C17 F3 -27.0(3) . . . .
C15 C16 C17 F3 -145.0(2) . . . .
F2 C16 C17 F4 -29.8(3) . . . .
F1 C16 C17 F4 -146.0(2) . . . .
C15 C16 C17 F4 96.0(2) . . . .
F2 C16 C17 C18 -147.4(2) . . . .
F1 C16 C17 C18 96.4(2) . . . .
C15 C16 C17 C18 -21.6(2) . . . .
F3 C17 C18 F6 -95.0(3) . . . .
F4 C17 C18 F6 24.3(3) . . . .
C16 C17 C18 F6 141.3(2) . . . .
F3 C17 C18 F5 20.9(3) . . . .
F4 C17 C18 F5 140.3(2) . . . .
C16 C17 C18 F5 -102.7(2) . . . .
F3 C17 C18 C19 141.1(2) . . . .
F4 C17 C18 C19 -99.5(2) . . . .
C16 C17 C18 C19 17.4(3) . . . .
C12 C15 C19 C20 -12.0(4) . . . .
C16 C15 C19 C20 166.6(2) . . . .
C12 C15 C19 C18 173.7(2) . . . .
C16 C15 C19 C18 -7.7(3) . . . .
F6 C18 C19 C15 -128.5(2) . . . .
F5 C18 C19 C15 112.1(2) . . . .
C17 C18 C19 C15 -6.5(3) . . . .
F6 C18 C19 C20 56.4(3) . . . .
F5 C18 C19 C20 -62.9(3) . . . .
C17 C18 C19 C20 178.5(2) . . . .
C15 C19 C20 C21 -42.0(4) . . . .
C18 C19 C20 C21 131.9(3) . . . .
C15 C19 C20 C23 141.5(3) . . . .
C18 C19 C20 C23 -44.5(3) . . . .
C23 C20 C21 C22 176.7(3) . . . .
C19 C20 C21 C22 -0.1(4) . . . .
C23 C20 C21 S2 -0.8(3) . . . .
C19 C20 C21 S2 -177.61(18) . . . .
C21 C20 C23 C24 0.8(3) . . . .
C19 C20 C23 C24 177.6(2) . . . .
C20 C23 C24 C25 177.5(2) . . . .
C20 C23 C24 S2 -0.5(3) . . . .
C23 C24 C25 C26 28.7(4) . . . .
S2 C24 C25 C26 -153.6(2) . . . .
C23 C24 C25 C29 -147.7(3) . . . .
S2 C24 C25 C29 30.1(3) . . . .
C29 C25 C26 C27 1.7(4) . . . .
C24 C25 C26 C27 -174.8(2) . . . .
C25 C26 C27 C30 177.9(3) . . . .
C25 C26 C27 C28 -1.2(4) . . . .
C30 C27 C28 N2 -178.8(3) . . . .
C26 C27 C28 N2 0.3(4) . . . .
C30 C27 C28 C33 0.7(4) . . . .
C26 C27 C28 C33 179.9(3) . . . .
C26 C25 C29 N2 -1.5(4) . . . .
C24 C25 C29 N2 175.1(3) . . . .
C28 C27 C30 C31 -0.3(4) . . . .
C26 C27 C30 C31 -179.4(3) . . . .
C27 C30 C31 C32 -0.5(5) . . . .
C30 C31 C32 C33 1.0(6) . . . .
C31 C32 C33 C28 -0.6(5) . . . .
N2 C28 C33 C32 179.3(3) . . . .
C27 C28 C33 C32 -0.3(5) . . . .
C8 C9 N1 C5 0.5(4) . . . .
C4 C5 N1 C9 -1.7(4) . . . .
C6 C5 N1 C9 177.3(2) . . . .
C25 C29 N2 C28 0.6(5) . . . .
C27 C28 N2 C29 0.0(4) . . . .
C33 C28 N2 C29 -179.6(3) . . . .
C12 C13 S1 C10 -0.62(18) . . . .
C14 C13 S1 C10 -179.3(2) . . . .
C11 C10 S1 C13 1.18(18) . . . .
C8 C10 S1 C13 -178.74(18) . . . .
C20 C21 S2 C24 0.5(2) . . . .
C22 C21 S2 C24 -177.3(2) . . . .
C23 C24 S2 C21 0.0(2) . . . .
C25 C24 S2 C21 -178.1(2) . . . .
